data_4505295
loop_
_publ_author_name
'Li, Jian-Rong'
'Zhang, Ruo-Hua'
'Bu, Xian-He'

_publ_section_title
;
 Novel Noninterpenetrating (3,6) Topological Coordination Networks
 Assembled from Flexiblemeso-Bis(Sulfinyl) Bridging Ligands
;
_journal_issue 2
_journal_name_full 'Crystal Growth &amp; Design'
_journal_page_first 219
_journal_paper_doi 10.1021/cg0341398
_journal_volume 4
_journal_year 2004
_chemical_formula_sum 'C24 H54 Cl2 O14 S6 Zn'
_chemical_formula_weight 895.38
_chemical_name_common Zn(besb)3.(ClO4)2
_chemical_name_systematic
; 
 ? 
;
_space_group_IT_number 167
_symmetry_cell_setting rhombohedral
_symmetry_space_group_name_Hall '-R 3 2"c'
_symmetry_space_group_name_H-M 'R -3 c :H'
_atom_sites_solution_hydrogens geom
_atom_sites_solution_primary direct
_atom_sites_solution_secondary difmap
_audit_creation_method SHELXL-97
_cell_angle_alpha 90.00
_cell_angle_beta 90.00
_cell_angle_gamma 120.00
_cell_formula_units_Z 6
_cell_length_a 10.301(3)
_cell_length_b 10.301(3)
_cell_length_c 65.44(3)
_cell_measurement_reflns_used 621
_cell_measurement_temperature 273(2)
_cell_measurement_theta_max 18.52
_cell_measurement_theta_min 2.37
_cell_volume 6014(4)
_computing_cell_refinement 'Bruker SMART'
_computing_data_collection 'Bruker SMART'
_computing_data_reduction 'Bruker SAINT'
_computing_molecular_graphics 'Bruker SHELXTL'
_computing_publication_material 'Bruker SHELXTL'
_computing_structure_refinement 'SHELXL-97 (Sheldrick, 1997)'
_computing_structure_solution 'SHELXS-97 (Sheldrick, 1990)'
_diffrn_ambient_temperature 293(2)
_diffrn_measured_fraction_theta_full 0.999
_diffrn_measured_fraction_theta_max 0.999
_diffrn_measurement_device_type 'Bruker Smart CCD 1000 diffractometer'
_diffrn_measurement_method 'phi and omega scans'
_diffrn_radiation_monochromator graphite
_diffrn_radiation_source 'fine-focus sealed tube'
_diffrn_radiation_type MoK\a
_diffrn_radiation_wavelength 0.71073
_diffrn_reflns_av_R_equivalents 0.1181
_diffrn_reflns_av_sigmaI/netI 0.0637
_diffrn_reflns_limit_h_max 12
_diffrn_reflns_limit_h_min -12
_diffrn_reflns_limit_k_max 12
_diffrn_reflns_limit_k_min -12
_diffrn_reflns_limit_l_max 47
_diffrn_reflns_limit_l_min -77
_diffrn_reflns_number 7629
_diffrn_reflns_theta_full 25.03
_diffrn_reflns_theta_max 25.03
_diffrn_reflns_theta_min 2.37
_exptl_absorpt_coefficient_mu 1.115
_exptl_absorpt_correction_T_max 0.8078
_exptl_absorpt_correction_T_min 0.7680
_exptl_absorpt_correction_type multi-scan
_exptl_absorpt_process_details SADABS
_exptl_crystal_colour block
_exptl_crystal_density_diffrn 1.483
_exptl_crystal_density_method 'not measured'
_exptl_crystal_description colorless
_exptl_crystal_F_000 2820
_exptl_crystal_size_max 0.25
_exptl_crystal_size_mid 0.20
_exptl_crystal_size_min 0.20
_refine_diff_density_max 0.653
_refine_diff_density_min -0.475
_refine_diff_density_rms 0.095
_refine_ls_extinction_method none
_refine_ls_goodness_of_fit_ref 1.013
_refine_ls_hydrogen_treatment mixed
_refine_ls_matrix_type full
_refine_ls_number_parameters 81
_refine_ls_number_reflns 1197
_refine_ls_number_restraints 0
_refine_ls_restrained_S_all 1.013
_refine_ls_R_factor_all 0.1204
_refine_ls_R_factor_gt 0.0714
_refine_ls_shift/su_max 0.000
_refine_ls_shift/su_mean 0.000
_refine_ls_structure_factor_coef Fsqd
_refine_ls_weighting_details 'calc w=1/[\s^2^(Fo^2^)+(0.1524P)^2^+0.0000P] where P=(Fo^2^+2Fc^2^)/3'
_refine_ls_weighting_scheme calc
_refine_ls_wR_factor_gt 0.2037
_refine_ls_wR_factor_ref 0.2358
_reflns_number_gt 758
_reflns_number_total 1197
_reflns_threshold_expression >2sigma(I)
_cod_data_source_file cg0341398si20030724_113122.cif
_cod_data_source_block complex_1
_cod_depositor_comments
;
The following automatic conversions were performed:

'_symmetry_cell_setting' value 'Rhombohedral' changed to
'rhombohedral' according to
/home/saulius/struct/CIF-dictionaries/cif_core.dic dictionary named
'cif_core.dic' version 2.4.1 from
2010-06-29.

'_exptl_absorpt_correction_type' value 'MULTI-SCAN'
changed to 'multi-scan' according to
/home/saulius/struct/CIF-dictionaries/cif_core.dic dictionary named
'cif_core.dic' version 2.4.1 from 2010-06-29.

Automatic conversion script
Id: cif_fix_values 1715 2011-07-08 13:25:40Z adriana 
;
_cod_original_sg_symbol_H-M R-3c
_cod_database_code 4505295

loop_
_symmetry_equiv_pos_as_xyz
'x, y, z'
'-y, x-y, z'
'-x+y, -x, z'
'y, x, -z+1/2'
'-x, -x+y, -z+1/2'
'x-y, -y, -z+1/2'
'x+2/3, y+1/3, z+1/3'
'-y+2/3, x-y+1/3, z+1/3'
'-x+y+2/3, -x+1/3, z+1/3'
'y+2/3, x+1/3, -z+5/6'
'-x+2/3, -x+y+1/3, -z+5/6'
'x-y+2/3, -y+1/3, -z+5/6'
'x+1/3, y+2/3, z+2/3'
'-y+1/3, x-y+2/3, z+2/3'
'-x+y+1/3, -x+2/3, z+2/3'
'y+1/3, x+2/3, -z+7/6'
'-x+1/3, -x+y+2/3, -z+7/6'
'x-y+1/3, -y+2/3, -z+7/6'
'-x, -y, -z'
'y, -x+y, -z'
'x-y, x, -z'
'-y, -x, z-1/2'
'x, x-y, z-1/2'
'-x+y, y, z-1/2'
'-x+2/3, -y+1/3, -z+1/3'
'y+2/3, -x+y+1/3, -z+1/3'
'x-y+2/3, x+1/3, -z+1/3'
'-y+2/3, -x+1/3, z-1/6'
'x+2/3, x-y+1/3, z-1/6'
'-x+y+2/3, y+1/3, z-1/6'
'-x+1/3, -y+2/3, -z+2/3'
'y+1/3, -x+y+2/3, -z+2/3'
'x-y+1/3, x+2/3, -z+2/3'
'-y+1/3, -x+2/3, z+1/6'
'x+1/3, x-y+2/3, z+1/6'
'-x+y+1/3, y+2/3, z+1/6'

loop_
_atom_site_label
_atom_site_type_symbol
_atom_site_fract_x
_atom_site_fract_y
_atom_site_fract_z
_atom_site_U_iso_or_equiv
_atom_site_adp_type
_atom_site_occupancy
_atom_site_symmetry_multiplicity
_atom_site_calc_flag
_atom_site_refinement_flags
Zn1 Zn 0.0000 0.0000 0.0000 0.0371(6) Uani 1 6 d S
S1 S 0.2235(2) 0.2574(2) 0.02999(3) 0.0528(7) Uani 1 1 d .
O1 O 0.1896(5) 0.1168(5) 0.01854(7) 0.0508(13) Uani 1 1 d .
C1 C 0.3460(12) 0.1601(13) 0.06015(16) 0.084(3) Uani 1 1 d .
H1A H 0.3486 0.1439 0.0745 0.10(3) Uiso 1 1 d R
H1B H 0.3082 0.0669 0.0531 0.08(3) Uiso 1 1 d R
H1C H 0.4454 0.2288 0.0555 0.16(6) Uiso 1 1 d R
C2 C 0.2430(11) 0.2205(10) 0.05589(12) 0.068(2) Uani 1 1 d .
H2A H 0.1446 0.1519 0.0614 0.06(2) Uiso 1 1 d R
H2B H 0.2819 0.3140 0.0633 0.043(19) Uiso 1 1 d R
C3 C 0.4121(10) 0.3837(9) 0.02415(12) 0.064(2) Uani 1 1 d .
H3A H 0.4701 0.3335 0.0253 0.041(19) Uiso 1 1 d R
H3B H 0.4516 0.4654 0.0339 0.09(3) Uiso 1 1 d R
C4 C 0.4213(11) 0.4477(10) 0.00285(12) 0.067(2) Uani 1 1 d .
H4A H 0.3576 0.4915 0.0016 0.14(5) Uiso 1 1 d R
H4B H 0.3856 0.3656 -0.0068 0.12(4) Uiso 1 1 d R
Cl1 Cl 0.3333 0.6667 0.05676(5) 0.0575(10) Uani 1 3 d S
O2 O 0.3333 0.6667 0.03593(18) 0.141(6) Uani 1 3 d S
O3 O 0.2036(11) 0.5439(10) 0.06324(16) 0.156(4) Uani 1 1 d .

loop_
_atom_site_aniso_label
_atom_site_aniso_U_11
_atom_site_aniso_U_22
_atom_site_aniso_U_33
_atom_site_aniso_U_23
_atom_site_aniso_U_13
_atom_site_aniso_U_12
Zn1 0.0399(8) 0.0399(8) 0.0313(10) 0.000 0.000 0.0200(4)
S1 0.0564(13) 0.0504(13) 0.0501(12) -0.0049(9) -0.0087(9) 0.0256(10)
O1 0.049(3) 0.040(3) 0.061(3) -0.011(2) -0.013(2) 0.020(2)
C1 0.092(8) 0.087(8) 0.070(6) 0.016(6) -0.013(6) 0.043(7)
C2 0.079(6) 0.071(6) 0.047(5) 0.000(4) 0.007(5) 0.032(5)
C3 0.077(6) 0.050(5) 0.050(5) -0.009(4) -0.006(4) 0.022(5)
C4 0.070(5) 0.051(5) 0.052(5) -0.003(4) -0.006(4) 0.009(5)
Cl1 0.0603(14) 0.0603(14) 0.0519(19) 0.000 0.000 0.0301(7)
O2 0.184(10) 0.184(10) 0.055(7) 0.000 0.000 0.092(5)
O3 0.111(7) 0.111(7) 0.214(10) 0.058(7) 0.064(7) 0.032(6)

loop_
_atom_type_symbol
_atom_type_description
_atom_type_scat_dispersion_real
_atom_type_scat_dispersion_imag
_atom_type_scat_source
C C 0.0033 0.0016 'International Tables Vol C Tables 4.2.6.8 and 6.1.1.4'
H H 0.0000 0.0000 'International Tables Vol C Tables 4.2.6.8 and 6.1.1.4'
Cl Cl 0.1484 0.1585 'International Tables Vol C Tables 4.2.6.8 and 6.1.1.4'
O O 0.0106 0.0060 'International Tables Vol C Tables 4.2.6.8 and 6.1.1.4'
S S 0.1246 0.1234 'International Tables Vol C Tables 4.2.6.8 and 6.1.1.4'
Zn Zn 0.2839 1.4301 'International Tables Vol C Tables 4.2.6.8 and 6.1.1.4'

loop_
_geom_angle_atom_site_label_1
_geom_angle_atom_site_label_2
_geom_angle_atom_site_label_3
_geom_angle
_geom_angle_site_symmetry_1
_geom_angle_site_symmetry_3
O1 Zn1 O1 180.0(2) . 19
O1 Zn1 O1 90.2(2) . 21
O1 Zn1 O1 89.8(2) 19 21
O1 Zn1 O1 89.8(2) . 3
O1 Zn1 O1 90.2(2) 19 3
O1 Zn1 O1 180.0(3) 21 3
O1 Zn1 O1 89.8(2) . 2
O1 Zn1 O1 90.2(2) 19 2
O1 Zn1 O1 90.2(2) 21 2
O1 Zn1 O1 89.8(2) 3 2
O1 Zn1 O1 90.2(2) . 20
O1 Zn1 O1 89.8(2) 19 20
O1 Zn1 O1 89.8(2) 21 20
O1 Zn1 O1 90.2(2) 3 20
O1 Zn1 O1 180.0(3) 2 20
O1 S1 C3 104.1(4) . .
O1 S1 C2 105.4(4) . .
C3 S1 C2 99.5(4) . .
S1 O1 Zn1 122.8(3) . .
C1 C2 S1 116.5(7) . .
C4 C3 S1 109.0(6) . .
C4 C4 C3 110.8(9) 19_665 .
O2 Cl1 O3 108.0(5) . 3_565
O2 Cl1 O3 108.0(5) . .
O3 Cl1 O3 110.9(5) 3_565 .
O2 Cl1 O3 108.0(5) . 2_665
O3 Cl1 O3 110.9(5) 3_565 2_665
O3 Cl1 O3 110.9(5) . 2_665

loop_
_geom_bond_atom_site_label_1
_geom_bond_atom_site_label_2
_geom_bond_distance
_geom_bond_site_symmetry_2
Zn1 O1 2.094(4) .
Zn1 O1 2.094(4) 19
Zn1 O1 2.094(4) 21
Zn1 O1 2.094(4) 3
Zn1 O1 2.094(4) 2
Zn1 O1 2.094(4) 20
S1 O1 1.508(5) .
S1 C3 1.757(9) .
S1 C2 1.770(8) .
C1 C2 1.500(12) .
C3 C4 1.524(11) .
C4 C4 1.477(18) 19_665
Cl1 O2 1.363(12) .
Cl1 O3 1.369(8) 3_565
Cl1 O3 1.369(8) .
Cl1 O3 1.369(8) 2_665
